data_9010631
loop_
_publ_author_name
'Basciano, L. C.'
'Groat, L. A.'

_publ_section_title
;
 The crystal structure of kampfite
;
_journal_name_full 'The Canadian Mineralogist'
_journal_page_first 935
_journal_page_last 943
_journal_paper_doi 10.2113/gscanmin.45.4.935
_journal_volume 45
_journal_year 2007
_chemical_compound_source 'Esquire #1 claim, Rush Creek, Fresno County, California'
_chemical_formula_sum 'C2 Al1.3 Ba3 Cl1.24 O14 Si2.7'
_chemical_name_mineral Kampfite
_space_group_IT_number 9
_symmetry_space_group_name_Hall 'C -2yc'
_symmetry_space_group_name_H-M 'C 1 c 1'
_cell_angle_alpha 90
_cell_angle_beta 106.933
_cell_angle_gamma 90
_cell_length_a 31.2329
_cell_length_b 5.2398
_cell_length_c 9.0966
_cell_formula_units_Z 4
_cell_volume 1424.155
_database_code_amcsd 0006152
_exptl_crystal_density_diffrn 3.800
_cod_original_formula_sum 'Ba3 (Si2.7 Al1.3) C2 O14 Cl1.24'
_cod_database_code 9010631

loop_
_space_group_symop_operation_xyz
x,y,z
1/2+x,1/2+y,z
x,-y,1/2+z
1/2+x,1/2-y,1/2+z

loop_
_atom_site_aniso_label
_atom_site_aniso_U_11
_atom_site_aniso_U_22
_atom_site_aniso_U_33
_atom_site_aniso_U_12
_atom_site_aniso_U_13
_atom_site_aniso_U_23
Ba1 0.01750 0.01970 0.01510 -0.00140 0.00470 0.00140
Ba2 0.01720 0.01960 0.01540 -0.00120 0.00520 -0.00220
Ba3 0.01570 0.01660 0.01600 0.00050 0.00470 -0.00010
SiT1 0.01400 0.01500 0.01100 -0.00130 1.00000 -0.00040
AlT1 0.01400 0.01500 0.01100 -0.00130 1.00000 -0.00040
SiT2 0.01380 0.01280 0.01250 0.00170 0.00370 -0.00030
AlT2 0.01380 0.01280 0.01250 0.00170 0.00370 -0.00030
SiT3 0.01380 0.01100 0.01250 0.00000 0.00540 0.00010
AlT3 0.01380 0.01100 0.01250 0.00000 0.00540 0.00010
SiT4 0.01300 0.01200 0.01300 -0.00030 0.00600 0.00080
AlT4 0.01300 0.01200 0.01300 -0.00030 0.00600 0.00080
C1 0.01900 0.02100 0.01900 -0.00100 0.00700 0.00000
C2 0.01800 0.02100 0.01700 0.00000 0.00500 0.00300
O1 0.02000 0.02200 0.02100 0.00700 0.01000 0.00200
O2 0.02500 0.02300 0.01800 -0.00100 0.00100 0.00800
O3 0.01900 0.03300 0.02200 0.00700 0.00900 -0.00200
O4 0.01900 0.01600 0.01700 -0.00200 0.00400 0.00000
O5 0.01500 0.01600 0.01900 -0.00200 0.00800 -0.00200
O6 0.01700 0.03100 0.01500 0.00600 0.00800 0.00700
O7 0.02300 0.02600 0.02100 -0.00700 0.00300 0.00400
O8 0.02100 0.01700 0.02400 -0.00300 0.00900 -0.00100
O9 0.02400 0.02300 0.02400 0.00100 0.00900 0.00800
O10 0.02000 0.01400 0.01700 -0.00200 0.00100 0.00000
O11 0.02200 0.01100 0.02300 0.00100 0.00900 0.00000
O12 0.02000 0.02700 0.01800 -0.00800 0.00300 0.00100
O13 0.01600 0.01900 0.01700 0.00000 0.00400 -0.00700
O14 0.01100 0.02100 0.01800 1.00000 0.00300 0.00600
Cl1 0.02090 0.02010 0.01830 -0.00800 0.00550 -0.00400
Cl2 0.04900 0.01900 0.00700 0.00900 0.01200 0.00600

loop_
_atom_site_label
_atom_site_fract_x
_atom_site_fract_y
_atom_site_fract_z
_atom_site_occupancy
_atom_site_U_iso_or_equiv
Ba1 0.39588 0.24980 0.05925 1.00000 0.01741
Ba2 0.61035 0.25030 0.27376 1.00000 0.01730
Ba3 0.00309 0.25030 0.33408 1.00000 0.01610
SiT1 0.19850 0.18850 0.52710 0.67500 0.01420
AlT1 0.19850 0.18850 0.52710 0.32500 0.01420
SiT2 0.19884 0.31210 0.19730 0.67500 0.01310
AlT2 0.19884 0.31210 0.19730 0.32500 0.01310
SiT3 0.30741 0.31180 0.30590 0.67500 0.01210
AlT3 0.30741 0.31180 0.30590 0.32500 0.01210
SiT4 0.30768 0.18880 0.63610 0.67500 0.01230
AlT4 0.30768 0.18880 0.63610 0.32500 0.01230
C1 0.07360 0.24830 0.06930 1.00000 0.02000
C2 0.43270 0.24610 0.42890 1.00000 0.01900
O1 0.42990 0.03300 0.35560 1.00000 0.02000
O2 0.43200 0.25500 0.57240 1.00000 0.02300
O3 0.43070 0.46400 0.35450 1.00000 0.02400
O4 0.32720 0.59880 0.27580 1.00000 0.01750
O5 0.32660 0.09820 0.20310 1.00000 0.01650
O6 0.32880 0.23200 0.49070 1.00000 0.02000
O7 0.07630 0.02800 0.00200 1.00000 0.02400
O8 0.07570 0.46100 -0.00030 1.00000 0.02000
O9 0.07410 0.25700 0.21360 1.00000 0.02300
O10 0.17970 0.09870 0.05740 1.00000 0.01770
O11 0.17930 0.59990 0.12620 1.00000 0.01840
O12 0.17760 0.23200 0.33950 1.00000 0.02200
O13 0.25320 0.19570 0.57840 1.00000 0.01780
O14 0.25320 0.31140 0.25570 1.00000 0.01670
Cl1 0.50310 0.24990 0.16750 1.00000 0.01980
Cl2 0.50300 0.25500 0.50000 0.24000 0.02400

loop_
_cod_related_entry_id
_cod_related_entry_database
_cod_related_entry_code
1 AMCSD 0006152
